data_2005298
loop_
_publ_author_name
'Henry, R.'
'Copp, R. R.'
'Wong, C. F.'

_publ_section_title
;
 <i>N</i>-[1-(2-Benzo[<i>b</i>]thienyl)ethyl]-<i>N</i>'-carbamoylurea
 and 1-[1-(2-Benzo[<i>b</i>]thienyl)ethyl][1,3,5]triazine-2,4,6-trione
 Methanol Solvate
;
_journal_issue 8
_journal_name_full 'Acta Crystallographica Section C'
_journal_page_first 2032
_journal_page_last 2035
_journal_paper_doi 10.1107/S0108270195017215
_journal_volume 52
_journal_year 1996
_chemical_formula_iupac 'C13 H11 N3 O3 S1, C1 H4 O1'
_chemical_formula_moiety 'C14 H15 N3 O4 S1'
_chemical_formula_sum 'C14 H15 N3 O4 S'
_chemical_formula_weight 321.35
_space_group_IT_number 14
_symmetry_cell_setting monoclinic
_symmetry_space_group_name_Hall '-P 2ybc'
_symmetry_space_group_name_H-M 'P 1 21/c 1'
_atom_type_scat_source IntTabIV
_cell_angle_alpha 90
_cell_angle_beta 91.20(2)
_cell_angle_gamma 90
_cell_formula_units_Z 4
_cell_length_a 17.124(2)
_cell_length_b 5.7739(9)
_cell_length_c 15.34(1)
_cell_measurement_reflns_used 23
_cell_measurement_temperature 298
_cell_measurement_theta_max 58.64
_cell_measurement_theta_min 52.46
_cell_volume 1516.4(10)
_computing_cell_refinement 'MSC/AFC Diffractometer Control Software'
_computing_data_collection
;
MSC/AFC Diffractometer Control Software
(Molecular Structure Corporation, 1988)
;
_computing_data_reduction 'MSC/AFC Diffractometer Control Software'
_computing_publication_material TEXSAN
_computing_structure_refinement 'TEXSAN (Molecular Structure Corporation, 1993)'
_computing_structure_solution 'SHELXS86 (Sheldrick, 1990)'
_diffrn_measurement_device 'Rigaku AFC-5R'
_diffrn_measurement_method \w
_diffrn_radiation_type CuK\a
_diffrn_radiation_wavelength 1.54178
_diffrn_reflns_av_R_equivalents 0.046
_diffrn_reflns_limit_h_max 19
_diffrn_reflns_limit_h_min -19
_diffrn_reflns_limit_k_max 6
_diffrn_reflns_limit_k_min 0
_diffrn_reflns_limit_l_max 17
_diffrn_reflns_limit_l_min 0
_diffrn_reflns_number 2634
_diffrn_reflns_theta_max 74.7
_diffrn_standards_decay_% 5.19
_diffrn_standards_interval_count 150
_diffrn_standards_number 3
_exptl_absorpt_coefficient_mu 2.05
_exptl_absorpt_correction_T_max 1.000
_exptl_absorpt_correction_T_min 0.735
_exptl_absorpt_correction_type 'empirical via \y scan (North, Phillips & Mathews, 1968)'
_exptl_crystal_colour clear
_exptl_crystal_density_diffrn 1.408
_exptl_crystal_description plate
_exptl_crystal_size_max 0.3
_exptl_crystal_size_mid 0.3
_exptl_crystal_size_min 0.1
_refine_diff_density_max 0.22
_refine_diff_density_min -0.21
_refine_ls_extinction_method none
_refine_ls_goodness_of_fit_obs 3.00
_refine_ls_hydrogen_treatment noref
_refine_ls_number_parameters 199
_refine_ls_number_reflns 1797
_refine_ls_R_factor_obs 0.050
_refine_ls_shift/esd_max 0.01
_refine_ls_structure_factor_coef F
_refine_ls_weighting_scheme sigma
_refine_ls_wR_factor_obs 0.064
_reflns_number_observed 1797
_reflns_number_total 2527
_reflns_observed_criterion I>3\s(I)
_cod_data_source_file sz1014.cif
_cod_data_source_block sz1014b
_cod_original_cell_volume 1516.0(10)
_cod_original_sg_symbol_H-M 'P 21/c'
_cod_original_formula_sum 'C14 H15 N3 O4 S1'
_cod_database_code 2005298

loop_
_symmetry_equiv_pos_as_xyz
x,y,z
x,1/2-y,1/2+z
-x,-y,-z
-x,1/2+y,1/2-z

loop_
_atom_site_aniso_label
_atom_site_aniso_U_11
_atom_site_aniso_U_22
_atom_site_aniso_U_33
_atom_site_aniso_U_12
_atom_site_aniso_U_13
_atom_site_aniso_U_23
S(1) 0.0500(6) 0.0443(5) 0.0639(6) -0.0025(4) -0.0075(4) 0.0083(4)
O(1) 0.0500(10) 0.061(2) 0.083(2) -0.0070(10) 0.0000(10) 0.0110(10)
O(2) 0.046(2) 0.078(2) 0.082(2) 0.0080(10) -0.0030(10) 0.0130(10)
O(3) 0.063(2) 0.063(2) 0.094(2) 0.0040(10) 0.0060(10) 0.025(2)
O(4) 0.077(2) 0.075(2) 0.076(2) -0.004(2) 0.0090(10) 0.0020(10)
N(1) 0.044(2) 0.042(2) 0.062(2) 0.0010(10) -0.0080(10) 0.0010(10)
N(2) 0.047(2) 0.053(2) 0.063(2) 0.0010(10) -0.0070(10) 0.0070(10)
N(3) 0.044(2) 0.053(2) 0.059(2) 0.0000(10) 0.0000(10) 0.0020(10)
C(1) 0.052(2) 0.051(2) 0.055(2) -0.004(2) -0.007(2) -0.003(2)
C(2) 0.046(2) 0.059(2) 0.054(2) -0.001(2) -0.004(2) -0.005(2)
C(3) 0.053(2) 0.050(2) 0.056(2) -0.003(2) -0.003(2) 0.000(2)
C(4) 0.044(2) 0.045(2) 0.073(2) 0.002(2) -0.005(2) -0.001(2)
C(5) 0.036(2) 0.043(2) 0.069(2) 0.002(2) 0.002(2) -0.003(2)
C(6) 0.040(2) 0.040(2) 0.065(2) 0.003(2) -0.002(2) 0.001(2)
C(7) 0.045(2) 0.043(2) 0.058(2) 0.005(2) 0.004(2) 0.002(2)
C(8) 0.068(2) 0.054(2) 0.059(2) -0.001(2) 0.002(2) 0.009(2)
C(9) 0.075(3) 0.069(3) 0.052(2) 0.004(2) -0.007(2) -0.004(2)
C(10) 0.057(2) 0.054(2) 0.066(2) -0.001(2) -0.002(2) -0.011(2)
C(11) 0.046(2) 0.043(2) 0.070(2) -0.001(2) 0.001(2) 0.003(2)
C(12) 0.042(2) 0.040(2) 0.059(2) 0.0060(10) -0.002(2) -0.001(2)
C(13) 0.063(2) 0.071(3) 0.075(3) 0.005(2) 0.004(2) -0.015(2)
C(14) 0.085(3) 0.143(5) 0.084(3) 0.038(3) 0.002(3) 0.006(3)

loop_
_atom_site_label
_atom_site_fract_x
_atom_site_fract_y
_atom_site_fract_z
_atom_site_B_iso_or_equiv
S1 .65670(4) .1720(1) .34944(5) 4.31(3)
O1 .7867(1) .1385(4) .4827(1) 5.2(1)
O2 1.0456(1) .2149(4) .4356(1) 5.6(1)
O3 .8776(1) .7482(4) .3266(1) 5.9(1)
O4 .9212(1) 1.1215(4) .2288(1) 6.2(1)
N1 .8287(1) .4607(4) .4111(1) 4.1(1)
N2 .9166(1) .1819(4) .4641(1) 4.4(1)
N3 .9616(1) .4831(4) .3809(1) 4.3(1)
C1 .8395(2) .2529(5) .4542(2) 4.3(1)
C2 .9788(2) .2886(5) .4268(2) 4.3(1)
C3 .8885(2) .5753(5) .3695(2) 4.3(1)
C4 .7491(2) .5632(5) .4027(2) 4.4(1)
C5 .6992(1) .4417(5) .3337(2) 4.0(1)
C6 .6811(2) .5358(5) .2552(2) 3.9(1)
C7 .6289(2) .3902(5) .2036(2) 4.0(1)
C8 .5946(2) .4296(5) .1214(2) 4.9(1)
C9 .5439(2) .2703(6) .0862(2) 5.3(2)
C10 .5261(2) .0674(5) .1309(2) 4.8(1)
C11 .5592(2) .0241(5) .2115(2) 4.3(1)
C12 .6103(1) .1851(4) .2477(2) 3.9(1)
C13 .7102(2) .5922(6) .4890(2) 5.7(2)
C14 .8501(2) 1.1727(8) .1869(3) 8.4(2)
H1 .7579 .7178 .3799 4.7
H2 .7017 .6798 .2341 4.1
H3 .6053 .5697 .0899 5.3
H4 .5204 .3011 .0296 6
H5 .4905 -0.0422 .1037 5.4
H6 .5459 -0.1151 .2433 4.7
H7 .7031 .4449 .517 6.3
H8 .6588 .6609 .4816 6.3
H9 .7396 .6893 .5281 6.3
H10 .8573 1.2858 .1413 8.8
H11 .8129 1.2335 .2262 8.8
H12 .8276 1.037 .1595 8.8
H13 .9262 .0437 .5028 5.1
H14 1.0061 .5578 .3374 4.9
H15 .9122 .9694 .2648 7.1

loop_
_geom_angle_atom_site_label_1
_geom_angle_atom_site_label_2
_geom_angle_atom_site_label_3
_geom_angle
_geom_angle_publ_flag
C5 S1 C12 91.20(10) no
C14 O4 H15 106.42 no
C1 N1 C3 122.9(2) no
C1 N1 C4 119.9(2) no
C3 N1 C4 117.0(2) no
C1 N2 C2 124.7(2) no
C1 N2 H13 116.25 no
C2 N2 H13 119.06 no
C2 N3 C3 125.3(2) no
C2 N3 H14 119.38 no
C3 N3 H14 114.12 no
O1 C1 N1 123.8(3) no
O1 C1 N2 121.0(3) no
N1 C1 N2 115.2(2) no
O2 C2 N2 122.1(3) no
O2 C2 N3 122.5(3) no
N2 C2 N3 115.4(2) no
O3 C3 N1 122.5(3) no
O3 C3 N3 121.5(3) no
N1 C3 N3 116.0(2) no
N1 C4 C5 112.1(2) no
N1 C4 C13 113.0(2) no
N1 C4 H1 104.30 no
C5 C4 C13 114.3(2) no
C5 C4 H1 105.22 no
C13 C4 H1 106.90 no
C4 C13 H9 112.31 no
S1 C5 C4 123.3(2) no
S1 C5 C6 113.2(2) no
C4 C5 C6 123.4(3) no
C5 C6 C7 112.4(2) no
C5 C6 H2 124.61 no
C7 C6 H2 122.94 no
C6 C7 C8 129.8(3) no
C6 C7 C12 111.7(2) no
C8 C7 C12 118.5(2) no
C7 C8 C9 119.9(3) no
C7 C8 H3 120.57 no
C9 C8 H3 119.56 no
C8 C9 C10 120.9(3) no
C8 C9 H4 118.71 no
C10 C9 H4 120.37 no
C9 C10 C11 120.4(3) no
C9 C10 H5 118.72 no
C11 C10 H5 120.90 no
C10 C11 C12 119.0(3) no
C10 C11 H6 120.49 no
C12 C11 H6 120.51 no
S1 C12 C7 111.4(2) no
S1 C12 C11 127.2(2) no
C7 C12 C11 121.4(3) no
C4 C13 H7 111.00 no
C4 C13 H8 111.18 no

loop_
_geom_bond_atom_site_label_1
_geom_bond_atom_site_label_2
_geom_bond_distance
_geom_bond_publ_flag
S1 C5 1.738(4) no
S1 C12 1.737(3) no
O1 C1 1.209(4) no
O2 C2 1.225(3) no
O3 C3 1.208(4) no
O4 C14 1.395(5) no
O4 H15 1.050 no
N1 C1 1.380(4) no
N1 C3 1.385(4) no
N1 C4 1.490(4) no
N2 C1 1.388(4) no
N2 C2 1.367(4) no
N2 H13 1.005 no
N3 C2 1.354(4) no
N3 C3 1.369(4) no
N3 H14 1.110 no
C4 C5 1.518(4) no
C4 C13 1.503(4) no
C4 H1 0.972 no
C5 C6 1.352(4) no
C6 C7 1.449(4) no
C6 H2 0.962 no
C7 C8 1.399(4) no
C7 C12 1.404(4) no
C8 C9 1.367(5) no
C8 H3 0.962 no
C9 C10 1.394(5) no
C9 H4 0.965 no
C10 C11 1.373(4) no
C10 H5 0.967 no
C11 C12 1.385(4) no
C11 H6 0.969 no
C13 H7 0.962 no
C13 H8 0.970 no
C13 H9 0.957 no
C14 H10 0.967 no
C14 H11 0.954 no
C14 H12 0.966 no
